data_4349157
loop_
_publ_author_name
'Yuwen, Jing'
'Jiao, Yunzhe'
'Brennessel, William W.'
'Jones, William D.'

_publ_section_title
;
 Determination of Rhodium-Alkoxide Bond Strengths in Tp'Rh(PMe3)(OR)H.
;
_journal_issue 18
_journal_name_full 'Inorganic chemistry'
_journal_page_first 9482
_journal_page_last 9491
_journal_paper_doi 10.1021/acs.inorgchem.6b01992
_journal_volume 55
_journal_year 2016
_chemical_formula_moiety 'C18 H32 B Br0.86 Cl0.14 N6 O0.86 P Rh'
_chemical_formula_sum 'C18 H32 B Br0.86 Cl0.14 N6 O0.86 P Rh'
_chemical_formula_weight 564.33
_chemical_name_common jonyj41
_chemical_name_systematic
; 
 Tp'Rh(PMe3)(OMe)Br 
;
_space_group_crystal_system monoclinic
_space_group_IT_number 14
_space_group_name_Hall '-P 2yn'
_space_group_name_H-M_alt 'P 1 21/n 1'
_atom_sites_solution_hydrogens mixed
_atom_sites_solution_primary direct
_atom_sites_solution_secondary difmap
_audit_creation_method SHELXL-2012
_cell_angle_alpha 90
_cell_angle_beta 111.637(1)
_cell_angle_gamma 90
_cell_formula_units_Z 4
_cell_length_a 10.9830(7)
_cell_length_b 16.8190(10)
_cell_length_c 13.3838(8)
_cell_measurement_reflns_used 3879
_cell_measurement_temperature 100.0(5)
_cell_measurement_theta_max 36.84
_cell_measurement_theta_min 2.42
_cell_volume 2298.1(2)
_computing_cell_refinement 'SAINT (Bruker, 2009)'
_computing_data_collection 'APEX2 (Bruker, 2012)'
_computing_data_reduction 'SAINT (Bruker, 2009)'
_computing_molecular_graphics 'SHELXTL (Sheldrick, 2008)'
_computing_publication_material 'SHELXTL (Sheldrick, 2008)'
_computing_structure_refinement 'SHELXL-2012 (Sheldrick, 2012)'
_computing_structure_solution 'SIR97 (Altomare et al., 1999)'
_diffrn_ambient_temperature 100.0(5)
_diffrn_measured_fraction_theta_full 0.994
_diffrn_measured_fraction_theta_max 0.994
_diffrn_measurement_device_type 'Bruker SMART APEX II CCD Platform'
_diffrn_measurement_method '\w scans'
_diffrn_radiation_type MoK\a
_diffrn_radiation_wavelength 0.71073
_diffrn_reflns_av_R_equivalents 0.0678
_diffrn_reflns_av_unetI/netI 0.0553
_diffrn_reflns_Laue_measured_fraction_full 0.994
_diffrn_reflns_Laue_measured_fraction_max 0.994
_diffrn_reflns_limit_h_max 18
_diffrn_reflns_limit_h_min -18
_diffrn_reflns_limit_k_max 28
_diffrn_reflns_limit_k_min -28
_diffrn_reflns_limit_l_max 23
_diffrn_reflns_limit_l_min -23
_diffrn_reflns_number 75174
_diffrn_reflns_point_group_measured_fraction_full 0.994
_diffrn_reflns_point_group_measured_fraction_max 0.994
_diffrn_reflns_theta_full 37.785
_diffrn_reflns_theta_max 37.785
_diffrn_reflns_theta_min 2.036
_diffrn_source 'fine-focus sealed tube'
_exptl_absorpt_coefficient_mu 2.337
_exptl_absorpt_correction_T_max 0.7476
_exptl_absorpt_correction_T_min 0.6218
_exptl_absorpt_correction_type multi-scan
_exptl_absorpt_process_details 'SADABS (Sheldrick, 2008)'
_exptl_crystal_colour yellow-orange
_exptl_crystal_density_diffrn 1.631
_exptl_crystal_description plate
_exptl_crystal_F_000 1145
_exptl_crystal_size_max 0.30
_exptl_crystal_size_mid 0.24
_exptl_crystal_size_min 0.10
_refine_diff_density_max 1.664
_refine_diff_density_min -1.299
_refine_diff_density_rms 0.136
_refine_ls_extinction_method none
_refine_ls_goodness_of_fit_ref 1.026
_refine_ls_hydrogen_treatment constr
_refine_ls_matrix_type full
_refine_ls_number_parameters 281
_refine_ls_number_reflns 12252
_refine_ls_number_restraints 1
_refine_ls_restrained_S_all 1.026
_refine_ls_R_factor_all 0.0748
_refine_ls_R_factor_gt 0.0412
_refine_ls_shift/su_max 0.001
_refine_ls_shift/su_mean 0.000
_refine_ls_structure_factor_coef Fsqd
_refine_ls_weighting_details
; 
 w=1/[\s^2^(Fo^2^)+(0.0421P)^2^+0.9776P] 
 where P=(Fo^2^+2Fc^2^)/3 
;
_refine_ls_weighting_scheme calc
_refine_ls_wR_factor_gt 0.0875
_refine_ls_wR_factor_ref 0.0977
_reflns_Friedel_coverage 0.000
_reflns_number_gt 8479
_reflns_number_total 12252
_reflns_threshold_expression 'I > 2\s(I)'
_cod_data_source_file ic6b01992_si_002.cif
_cod_data_source_block 2bBr
_cod_original_sg_symbol_H-M 'P 21/n'
_cod_database_code 4349157
_shelx_space_group_comment
; 
The symmetry employed for this shelxl refinement is uniquely defined 
by the following loop, which should always be used as a source of 
symmetry information in preference to the above space-group names. 
They are only intended as comments. 
;
_shelx_estimated_absorpt_t_min 0.541
_shelx_estimated_absorpt_t_max 0.800
_shelxl_version_number 2012-9

loop_
_space_group_symop_operation_xyz
'x, y, z'
'-x+1/2, y+1/2, -z+1/2'
'-x, -y, -z'
'x-1/2, -y-1/2, z-1/2'

loop_
_atom_site_label
_atom_site_type_symbol
_atom_site_fract_x
_atom_site_fract_y
_atom_site_fract_z
_atom_site_U_iso_or_equiv
_atom_site_adp_type
_atom_site_occupancy
_atom_site_site_symmetry_order
_atom_site_calc_flag
_atom_site_refinement_flags_posn
_atom_site_refinement_flags_adp
_atom_site_refinement_flags_occupancy
_atom_site_disorder_assembly
_atom_site_disorder_group
Rh1 Rh 0.65432(2) 0.84142(2) 0.35162(2) 0.01463(4) Uani 1 1 d . . . . .
H1 H 0.6973 0.9221 0.3349 0.029 Uiso 0.0400(16) 1 d R U P A 6
H1' H 0.6832 0.8160 0.2567 0.029 Uiso 0.106(2) 1 d R U P B 7
Br1 Br 0.71696(3) 0.81461(2) 0.19410(2) 0.02139(9) Uani 0.811(1) 1 d . . P A 1
O1 O 0.7093(4) 0.9536(2) 0.3393(3) 0.0246(6) Uani 0.8115(13) 1 d . . P A 1
H1O H 0.7751 0.9518 0.3183 0.037 Uiso 0.8115(13) 1 d R U P A 1
Br1' Br 0.7235(6) 0.9623(3) 0.3156(4) 0.0246(6) Uani 0.0427(16) 1 d . . P A 5
O1' O 0.6829(11) 0.7886(8) 0.2115(8) 0.02139(9) Uani 0.0427(16) 1 d . . P A 5
H1O' H 0.6512 0.8199 0.1583 0.032 Uiso 0.0427(16) 1 d R U P A 5
Cl1 Cl 0.6829(11) 0.7886(8) 0.2115(8) 0.02139(9) Uani 0.0400(16) 1 d . . P A 6
Cl1' Cl 0.7235(6) 0.9623(3) 0.3156(4) 0.0246(6) Uani 0.106(2) 1 d . . P A 7
P1 P 0.86048(5) 0.80838(4) 0.45991(4) 0.01942(10) Uani 1 1 d . . . . .
N1 N 0.57708(17) 0.72357(10) 0.35885(13) 0.0173(3) Uani 1 1 d . . . . .
N2 N 0.47439(18) 0.72209(11) 0.39445(14) 0.0199(3) Uani 1 1 d . . . . .
N3 N 0.45647(16) 0.87447(11) 0.25878(14) 0.0174(3) Uani 1 1 d . . . . .
N4 N 0.36345(16) 0.84259(11) 0.29296(14) 0.0177(3) Uani 1 1 d . . . . .
N5 N 0.60972(16) 0.88235(10) 0.47946(13) 0.0154(3) Uani 1 1 d . . . . .
N6 N 0.49972(17) 0.85185(10) 0.49087(13) 0.0160(3) Uani 1 1 d . . . . .
B1 B 0.4060(2) 0.79919(15) 0.40251(19) 0.0188(4) Uani 1 1 d . . . . .
H1B H 0.3269 0.7869 0.4199 0.023 Uiso 1 1 calc R U . . .
C1 C 0.5950(2) 0.64758(13) 0.33499(17) 0.0223(4) Uani 1 1 d . . . . .
C2 C 0.5059(2) 0.59823(14) 0.35759(18) 0.0262(5) Uani 1 1 d . . . . .
H2 H 0.4987 0.5421 0.3493 0.031 Uiso 1 1 calc R U . . .
C3 C 0.4307(2) 0.64703(13) 0.39422(18) 0.0247(4) Uani 1 1 d . . . . .
C4 C 0.3924(2) 0.91383(13) 0.16695(17) 0.0210(4) Uani 1 1 d . . . . .
C5 C 0.2577(2) 0.90521(14) 0.14062(18) 0.0237(4) Uani 1 1 d . . . . .
H5 H 0.1900 0.9263 0.0793 0.028 Uiso 1 1 calc R U . . .
C6 C 0.2424(2) 0.85995(14) 0.22119(18) 0.0215(4) Uani 1 1 d . . . . .
C7 C 0.66085(19) 0.93577(12) 0.55882(16) 0.0167(3) Uani 1 1 d . . . . .
C8 C 0.5858(2) 0.93775(13) 0.62306(16) 0.0194(4) Uani 1 1 d . . . . .
H8 H 0.6011 0.9694 0.6853 0.023 Uiso 1 1 calc R U . . .
C9 C 0.4852(2) 0.88455(12) 0.57808(16) 0.0181(4) Uani 1 1 d . . . . .
C10 C 0.6861(3) 0.61914(16) 0.2833(2) 0.0313(5) Uani 1 1 d . . . . .
H10A H 0.7285 0.6649 0.2642 0.047 Uiso 1 1 calc R U . . .
H10B H 0.6368 0.5891 0.2181 0.047 Uiso 1 1 calc R U . . .
H10C H 0.7530 0.5848 0.3334 0.047 Uiso 1 1 calc R U . . .
C11 C 0.3176(3) 0.62689(17) 0.4260(3) 0.0378(6) Uani 1 1 d . . . . .
H11A H 0.3304 0.6514 0.4956 0.057 Uiso 1 1 calc R U . . .
H11B H 0.3118 0.5690 0.4318 0.057 Uiso 1 1 calc R U . . .
H11C H 0.2365 0.6470 0.3716 0.057 Uiso 1 1 calc R U . . .
C12 C 0.4604(3) 0.96086(16) 0.10854(19) 0.0287(5) Uani 1 1 d . . . . .
H12A H 0.5304 0.9287 0.1001 0.043 Uiso 1 1 calc R U . . .
H12B H 0.4981 1.0090 0.1496 0.043 Uiso 1 1 calc R U . . .
H12C H 0.3975 0.9758 0.0375 0.043 Uiso 1 1 calc R U . . .
C13 C 0.1195(2) 0.82855(16) 0.2302(2) 0.0310(5) Uani 1 1 d . . . . .
H13A H 0.1174 0.8427 0.3006 0.046 Uiso 1 1 calc R U . . .
H13B H 0.1171 0.7706 0.2225 0.046 Uiso 1 1 calc R U . . .
H13C H 0.0434 0.8518 0.1734 0.046 Uiso 1 1 calc R U . . .
C14 C 0.7773(2) 0.98655(13) 0.57341(18) 0.0221(4) Uani 1 1 d . . . . .
H14A H 0.7878 0.9929 0.5042 0.033 Uiso 1 1 calc R U . . .
H14B H 0.8557 0.9613 0.6250 0.033 Uiso 1 1 calc R U . . .
H14C H 0.7649 1.0388 0.6006 0.033 Uiso 1 1 calc R U . . .
C15 C 0.3780(2) 0.86272(15) 0.61655(19) 0.0260(4) Uani 1 1 d . . . . .
H15A H 0.2956 0.8569 0.5547 0.039 Uiso 1 1 calc R U . . .
H15B H 0.3684 0.9046 0.6641 0.039 Uiso 1 1 calc R U . . .
H15C H 0.3995 0.8124 0.6560 0.039 Uiso 1 1 calc R U . . .
C16 C 0.9823(2) 0.88339(19) 0.4685(2) 0.0345(6) Uani 1 1 d . . . . .
H16A H 1.0689 0.8644 0.5152 0.052 Uiso 1 1 calc R U . . .
H16B H 0.9613 0.9324 0.4983 0.052 Uiso 1 1 calc R U . . .
H16C H 0.9825 0.8939 0.3965 0.052 Uiso 1 1 calc R U . . .
C17 C 0.9365(3) 0.72149(18) 0.4283(2) 0.0353(6) Uani 1 1 d . . . . .
H17A H 1.0294 0.7201 0.4747 0.053 Uiso 1 1 calc R U . . .
H17B H 0.9281 0.7238 0.3529 0.053 Uiso 1 1 calc R U . . .
H17C H 0.8931 0.6735 0.4402 0.053 Uiso 1 1 calc R U . . .
C18 C 0.8727(2) 0.78644(15) 0.59511(17) 0.0244(4) Uani 1 1 d . . . . .
H18A H 0.9618 0.7687 0.6376 0.037 Uiso 1 1 calc R U . . .
H18B H 0.8104 0.7443 0.5935 0.037 Uiso 1 1 calc R U . . .
H18C H 0.8525 0.8344 0.6277 0.037 Uiso 1 1 calc R U . . .

loop_
_atom_site_aniso_label
_atom_site_aniso_U_11
_atom_site_aniso_U_22
_atom_site_aniso_U_33
_atom_site_aniso_U_23
_atom_site_aniso_U_13
_atom_site_aniso_U_12
Rh1 0.01338(6) 0.01860(7) 0.01207(6) 0.00040(5) 0.00488(5) -0.00062(5)
Br1 0.01958(13) 0.03025(16) 0.01534(12) -0.00158(10) 0.00760(10) 0.00210(11)
O1 0.0234(11) 0.0200(11) 0.0293(17) 0.0094(10) 0.0084(9) -0.0061(7)
Br1' 0.0234(11) 0.0200(11) 0.0293(17) 0.0094(10) 0.0084(9) -0.0061(7)
O1' 0.01958(13) 0.03025(16) 0.01534(12) -0.00158(10) 0.00760(10) 0.00210(11)
Cl1 0.01958(13) 0.03025(16) 0.01534(12) -0.00158(10) 0.00760(10) 0.00210(11)
Cl1' 0.0234(11) 0.0200(11) 0.0293(17) 0.0094(10) 0.0084(9) -0.0061(7)
P1 0.0140(2) 0.0272(3) 0.0165(2) -0.0007(2) 0.00505(19) 0.00118(19)
N1 0.0180(7) 0.0192(8) 0.0141(7) -0.0015(6) 0.0050(6) -0.0006(6)
N2 0.0210(8) 0.0188(8) 0.0200(8) -0.0003(6) 0.0078(7) -0.0047(6)
N3 0.0160(7) 0.0203(8) 0.0156(7) 0.0001(6) 0.0054(6) 0.0004(6)
N4 0.0135(7) 0.0219(8) 0.0165(7) -0.0011(6) 0.0041(6) -0.0010(6)
N5 0.0146(7) 0.0181(7) 0.0137(7) -0.0006(6) 0.0056(6) -0.0024(6)
N6 0.0157(7) 0.0196(8) 0.0134(7) -0.0015(6) 0.0062(6) -0.0017(6)
B1 0.0158(9) 0.0235(11) 0.0173(10) -0.0011(8) 0.0065(8) -0.0035(8)
C1 0.0270(10) 0.0212(10) 0.0159(9) -0.0004(7) 0.0045(8) 0.0022(8)
C2 0.0376(13) 0.0182(9) 0.0194(10) -0.0022(8) 0.0064(9) -0.0027(9)
C3 0.0292(11) 0.0228(11) 0.0217(10) -0.0002(8) 0.0088(9) -0.0078(8)
C4 0.0224(9) 0.0234(10) 0.0159(9) 0.0005(7) 0.0053(7) 0.0032(8)
C5 0.0197(9) 0.0273(11) 0.0180(9) -0.0010(8) -0.0005(8) 0.0044(8)
C6 0.0155(8) 0.0263(10) 0.0201(9) -0.0046(8) 0.0034(7) 0.0012(7)
C7 0.0174(8) 0.0170(8) 0.0144(8) 0.0007(6) 0.0045(7) 0.0008(7)
C8 0.0224(9) 0.0215(9) 0.0151(8) -0.0023(7) 0.0077(7) 0.0014(7)
C9 0.0198(9) 0.0197(9) 0.0165(8) 0.0025(7) 0.0087(7) 0.0036(7)
C10 0.0372(13) 0.0294(12) 0.0289(12) -0.0034(9) 0.0142(11) 0.0078(10)
C11 0.0419(15) 0.0289(13) 0.0478(16) -0.0012(12) 0.0227(13) -0.0152(11)
C12 0.0312(12) 0.0350(13) 0.0205(10) 0.0078(9) 0.0101(9) 0.0041(10)
C13 0.0173(9) 0.0403(14) 0.0306(13) -0.0048(10) 0.0032(9) -0.0038(9)
C14 0.0225(9) 0.0208(10) 0.0211(10) -0.0027(7) 0.0058(8) -0.0042(8)
C15 0.0265(11) 0.0322(11) 0.0249(11) 0.0034(9) 0.0163(9) 0.0023(9)
C16 0.0194(10) 0.0532(17) 0.0324(13) -0.0053(12) 0.0113(10) -0.0108(10)
C17 0.0314(12) 0.0447(15) 0.0254(12) -0.0034(11) 0.0053(10) 0.0176(11)
C18 0.0241(10) 0.0297(11) 0.0170(9) 0.0022(8) 0.0047(8) 0.0050(9)

loop_
_atom_type_symbol
_atom_type_description
_atom_type_scat_dispersion_real
_atom_type_scat_dispersion_imag
_atom_type_scat_source
C C 0.0033 0.0016 'International Tables Vol C Tables 4.2.6.8 and 6.1.1.4'
H H 0.0000 0.0000 'International Tables Vol C Tables 4.2.6.8 and 6.1.1.4'
B B 0.0013 0.0007 'International Tables Vol C Tables 4.2.6.8 and 6.1.1.4'
N N 0.0061 0.0033 'International Tables Vol C Tables 4.2.6.8 and 6.1.1.4'
O O 0.0106 0.0060 'International Tables Vol C Tables 4.2.6.8 and 6.1.1.4'
P P 0.1023 0.0942 'International Tables Vol C Tables 4.2.6.8 and 6.1.1.4'
Cl Cl 0.1484 0.1585 'International Tables Vol C Tables 4.2.6.8 and 6.1.1.4'
Br Br -0.2901 2.4595 'International Tables Vol C Tables 4.2.6.8 and 6.1.1.4'
Rh Rh -1.1178 0.9187 'International Tables Vol C Tables 4.2.6.8 and 6.1.1.4'

loop_
_geom_angle_atom_site_label_1
_geom_angle_atom_site_label_2
_geom_angle_atom_site_label_3
_geom_angle
O1 Rh1 N5 85.71(12)
O1 Rh1 N3 88.84(13)
N5 Rh1 N3 83.93(7)
O1 Rh1 N1 174.95(13)
N5 Rh1 N1 92.95(6)
N3 Rh1 N1 86.18(7)
N5 Rh1 O1' 173.5(4)
N3 Rh1 O1' 92.5(3)
N1 Rh1 O1' 81.4(4)
O1 Rh1 P1 91.34(12)
N5 Rh1 P1 92.19(5)
N3 Rh1 P1 176.09(5)
N1 Rh1 P1 93.58(5)
O1' Rh1 P1 91.3(3)
N5 Rh1 Br1' 94.43(15)
N3 Rh1 Br1' 89.54(16)
N1 Rh1 Br1' 171.03(15)
O1' Rh1 Br1' 90.9(4)
P1 Rh1 Br1' 91.22(15)
O1 Rh1 Br1 85.12(11)
N5 Rh1 Br1 170.82(5)
N3 Rh1 Br1 95.39(5)
N1 Rh1 Br1 96.14(5)
P1 Rh1 Br1 88.520(17)
N5 Rh1 H1 90.4
N3 Rh1 H1 89.2
N1 Rh1 H1 174.0
P1 Rh1 H1 91.3
N5 Rh1 H1' 176.9
N3 Rh1 H1' 94.0
N1 Rh1 H1' 89.2
P1 Rh1 H1' 89.9
Rh1 O1 H1O 107.8
Rh1 O1' H1O' 108.7
C18 P1 C17 101.51(12)
C18 P1 C16 107.42(12)
C17 P1 C16 100.59(14)
C18 P1 Rh1 112.32(8)
C17 P1 Rh1 119.20(9)
C16 P1 Rh1 114.26(10)
C1 N1 N2 105.92(17)
C1 N1 Rh1 139.50(15)
N2 N1 Rh1 114.52(13)
C3 N2 N1 110.60(18)
C3 N2 B1 127.76(19)
N1 N2 B1 119.86(17)
C4 N3 N4 107.08(16)
C4 N3 Rh1 137.39(15)
N4 N3 Rh1 115.21(12)
C6 N4 N3 109.63(17)
C6 N4 B1 130.39(18)
N3 N4 B1 119.88(16)
C7 N5 N6 106.87(16)
C7 N5 Rh1 136.01(14)
N6 N5 Rh1 117.09(12)
C9 N6 N5 109.46(16)
C9 N6 B1 129.95(18)
N5 N6 B1 119.96(16)
N2 B1 N6 109.78(17)
N2 B1 N4 108.60(17)
N6 B1 N4 109.93(17)
N2 B1 H1B 109.5
N6 B1 H1B 109.5
N4 B1 H1B 109.5
N1 C1 C2 109.6(2)
N1 C1 C10 126.6(2)
C2 C1 C10 123.6(2)
C3 C2 C1 106.4(2)
C3 C2 H2 126.8
C1 C2 H2 126.8
N2 C3 C2 107.4(2)
N2 C3 C11 122.9(2)
C2 C3 C11 129.6(2)
N3 C4 C5 109.19(19)
N3 C4 C12 123.1(2)
C5 C4 C12 127.7(2)
C6 C5 C4 106.45(19)
C6 C5 H5 126.8
C4 C5 H5 126.8
N4 C6 C5 107.61(19)
N4 C6 C13 123.1(2)
C5 C6 C13 129.2(2)
N5 C7 C8 109.47(18)
N5 C7 C14 125.07(18)
C8 C7 C14 125.44(19)
C9 C8 C7 106.07(18)
C9 C8 H8 127.0
C7 C8 H8 127.0
N6 C9 C8 108.10(18)
N6 C9 C15 123.8(2)
C8 C9 C15 128.08(19)
C1 C10 H10A 109.5
C1 C10 H10B 109.5
H10A C10 H10B 109.5
C1 C10 H10C 109.5
H10A C10 H10C 109.5
H10B C10 H10C 109.5
C3 C11 H11A 109.5
C3 C11 H11B 109.5
H11A C11 H11B 109.5
C3 C11 H11C 109.5
H11A C11 H11C 109.5
H11B C11 H11C 109.5
C4 C12 H12A 109.5
C4 C12 H12B 109.5
H12A C12 H12B 109.5
C4 C12 H12C 109.5
H12A C12 H12C 109.5
H12B C12 H12C 109.5
C6 C13 H13A 109.5
C6 C13 H13B 109.5
H13A C13 H13B 109.5
C6 C13 H13C 109.5
H13A C13 H13C 109.5
H13B C13 H13C 109.5
C7 C14 H14A 109.5
C7 C14 H14B 109.5
H14A C14 H14B 109.5
C7 C14 H14C 109.5
H14A C14 H14C 109.5
H14B C14 H14C 109.5
C9 C15 H15A 109.5
C9 C15 H15B 109.5
H15A C15 H15B 109.5
C9 C15 H15C 109.5
H15A C15 H15C 109.5
H15B C15 H15C 109.5
P1 C16 H16A 109.5
P1 C16 H16B 109.5
H16A C16 H16B 109.5
P1 C16 H16C 109.5
H16A C16 H16C 109.5
H16B C16 H16C 109.5
P1 C17 H17A 109.5
P1 C17 H17B 109.5
H17A C17 H17B 109.5
P1 C17 H17C 109.5
H17A C17 H17C 109.5
H17B C17 H17C 109.5
P1 C18 H18A 109.5
P1 C18 H18B 109.5
H18A C18 H18B 109.5
P1 C18 H18C 109.5
H18A C18 H18C 109.5
H18B C18 H18C 109.5

loop_
_geom_bond_atom_site_label_1
_geom_bond_atom_site_label_2
_geom_bond_distance
Rh1 O1 2.007(4)
Rh1 N5 2.0639(16)
Rh1 N3 2.1410(17)
Rh1 N1 2.1722(18)
Rh1 O1' 2.199(10)
Rh1 P1 2.2619(6)
Rh1 Br1' 2.283(5)
Rh1 Br1 2.4883(3)
Rh1 H1 1.4810
Rh1 H1' 1.4810
O1 H1O 0.8671
O1' H1O' 0.8500
P1 C18 1.803(2)
P1 C17 1.809(3)
P1 C16 1.811(3)
N1 C1 1.349(3)
N1 N2 1.377(2)
N2 C3 1.350(3)
N2 B1 1.522(3)
N3 C4 1.344(3)
N3 N4 1.373(2)
N4 C6 1.354(3)
N4 B1 1.548(3)
N5 C7 1.346(3)
N5 N6 1.372(2)
N6 C9 1.352(3)
N6 B1 1.532(3)
B1 H1B 1.0000
C1 C2 1.399(3)
C1 C10 1.490(3)
C2 C3 1.376(3)
C2 H2 0.9500
C3 C11 1.493(3)
C4 C5 1.396(3)
C4 C12 1.492(3)
C5 C6 1.380(3)
C5 H5 0.9500
C6 C13 1.495(3)
C7 C8 1.393(3)
C7 C14 1.489(3)
C8 C9 1.376(3)
C8 H8 0.9500
C9 C15 1.495(3)
C10 H10A 0.9800
C10 H10B 0.9800
C10 H10C 0.9800
C11 H11A 0.9800
C11 H11B 0.9800
C11 H11C 0.9800
C12 H12A 0.9800
C12 H12B 0.9800
C12 H12C 0.9800
C13 H13A 0.9800
C13 H13B 0.9800
C13 H13C 0.9800
C14 H14A 0.9800
C14 H14B 0.9800
C14 H14C 0.9800
C15 H15A 0.9800
C15 H15B 0.9800
C15 H15C 0.9800
C16 H16A 0.9800
C16 H16B 0.9800
C16 H16C 0.9800
C17 H17A 0.9800
C17 H17B 0.9800
C17 H17C 0.9800
C18 H18A 0.9800
C18 H18B 0.9800
C18 H18C 0.9800

loop_
_geom_torsion_atom_site_label_1
_geom_torsion_atom_site_label_2
_geom_torsion_atom_site_label_3
_geom_torsion_atom_site_label_4
_geom_torsion
C1 N1 N2 C3 0.8(2)
Rh1 N1 N2 C3 178.66(14)
C1 N1 N2 B1 -165.08(18)
Rh1 N1 N2 B1 12.7(2)
C4 N3 N4 C6 1.9(2)
Rh1 N3 N4 C6 -172.82(14)
C4 N3 N4 B1 -174.88(18)
Rh1 N3 N4 B1 10.4(2)
C7 N5 N6 C9 -1.6(2)
Rh1 N5 N6 C9 179.81(13)
C7 N5 N6 B1 170.12(18)
Rh1 N5 N6 B1 -8.4(2)
C3 N2 B1 N6 129.4(2)
N1 N2 B1 N6 -67.3(2)
C3 N2 B1 N4 -110.4(2)
N1 N2 B1 N4 52.9(2)
C9 N6 B1 N2 -124.5(2)
N5 N6 B1 N2 65.6(2)
C9 N6 B1 N4 116.1(2)
N5 N6 B1 N4 -53.8(2)
C6 N4 B1 N2 115.2(2)
N3 N4 B1 N2 -68.8(2)
C6 N4 B1 N6 -124.6(2)
N3 N4 B1 N6 51.3(2)
N2 N1 C1 C2 -1.2(2)
Rh1 N1 C1 C2 -178.18(16)
N2 N1 C1 C10 173.6(2)
Rh1 N1 C1 C10 -3.3(4)
N1 C1 C2 C3 1.2(3)
C10 C1 C2 C3 -173.8(2)
N1 N2 C3 C2 -0.1(3)
B1 N2 C3 C2 164.4(2)
N1 N2 C3 C11 -178.4(2)
B1 N2 C3 C11 -13.8(4)
C1 C2 C3 N2 -0.6(3)
C1 C2 C3 C11 177.5(3)
N4 N3 C4 C5 -1.7(2)
Rh1 N3 C4 C5 171.19(16)
N4 N3 C4 C12 176.2(2)
Rh1 N3 C4 C12 -10.9(4)
N3 C4 C5 C6 0.9(3)
C12 C4 C5 C6 -176.8(2)
N3 N4 C6 C5 -1.3(2)
B1 N4 C6 C5 175.0(2)
N3 N4 C6 C13 175.1(2)
B1 N4 C6 C13 -8.7(4)
C4 C5 C6 N4 0.2(3)
C4 C5 C6 C13 -175.8(2)
N6 N5 C7 C8 1.8(2)
Rh1 N5 C7 C8 179.94(15)
N6 N5 C7 C14 -176.50(19)
Rh1 N5 C7 C14 1.7(3)
N5 C7 C8 C9 -1.3(2)
C14 C7 C8 C9 177.0(2)
N5 N6 C9 C8 0.8(2)
B1 N6 C9 C8 -169.8(2)
N5 N6 C9 C15 -177.82(19)
B1 N6 C9 C15 11.5(3)
C7 C8 C9 N6 0.3(2)
C7 C8 C9 C15 178.8(2)
